data_4028684
loop_
_publ_author_name
'Michael D. VanHeyst'
'E. Zachary Oblak'
'Dennis L. Wright'

_publ_section_title
;
 Stereodivergent Resolution of Oxabicyclic Ketones: Preparation of Key
 Intermediates for Platensimycin and Other Natural Products
;
_journal_name_full 'Journal of Organic Chemistry'
_journal_page_first 10555
_journal_page_last 10559
_journal_paper_doi 10.1021/jo4017502
_journal_volume 78
_journal_year 2013
_chemical_absolute_configuration ad
_chemical_formula_sum 'C9 H8 Br2 O3'
_chemical_formula_weight 323.97
_chemical_name_systematic
; 
 ? 
;
_space_group_IT_number 4
_symmetry_cell_setting monoclinic
_symmetry_space_group_name_Hall 'P 2yb'
_symmetry_space_group_name_H-M 'P 1 21 1'
_atom_sites_solution_hydrogens geom
_atom_sites_solution_primary direct
_atom_sites_solution_secondary difmap
_audit_creation_method SHELXTL
_cell_angle_alpha 90.00
_cell_angle_beta 99.0010(10)
_cell_angle_gamma 90.00
_cell_formula_units_Z 2
_cell_length_a 6.9650(3)
_cell_length_b 8.1765(3)
_cell_length_c 8.7646(3)
_cell_measurement_reflns_used 3894
_cell_measurement_temperature 100(2)
_cell_measurement_theta_max 68.85
_cell_measurement_theta_min 5.11
_cell_volume 492.99(3)
_computing_cell_refinement 'Bruker SAINT'
_computing_data_collection 'Bruker APEX2'
_computing_data_reduction 'Bruker SAINT'
_computing_molecular_graphics 'Bruker SHELXTL'
_computing_publication_material 'Bruker SHELXTL'
_computing_structure_refinement 'Bruker SHELXTL'
_computing_structure_solution 'Bruker SHELXTL'
_diffrn_ambient_temperature 100(2)
_diffrn_measured_fraction_theta_full 0.963
_diffrn_measured_fraction_theta_max 0.941
_diffrn_measurement_device_type 'Bruker APEX-II CCD'
_diffrn_measurement_method '\f and \w scans'
_diffrn_radiation_monochromator 'Helios multilayer optics'
_diffrn_radiation_source 'Bruker MicroStar microfocus rotating anode'
_diffrn_radiation_type CuK\a
_diffrn_radiation_wavelength 1.54178
_diffrn_reflns_av_R_equivalents 0.0371
_diffrn_reflns_av_sigmaI/netI 0.0457
_diffrn_reflns_limit_h_max 8
_diffrn_reflns_limit_h_min -8
_diffrn_reflns_limit_k_max 6
_diffrn_reflns_limit_k_min -9
_diffrn_reflns_limit_l_max 8
_diffrn_reflns_limit_l_min -10
_diffrn_reflns_number 3719
_diffrn_reflns_theta_full 66.00
_diffrn_reflns_theta_max 69.07
_diffrn_reflns_theta_min 6.43
_diffrn_standards_decay_% 0.00
_diffrn_standards_number 0
_exptl_absorpt_coefficient_mu 10.275
_exptl_absorpt_correction_T_max 1.000
_exptl_absorpt_correction_T_min 0.448
_exptl_absorpt_correction_type multi-scan
_exptl_crystal_colour colourless
_exptl_crystal_density_diffrn 2.182
_exptl_crystal_description 'Irregular chunk'
_exptl_crystal_F_000 312
_exptl_crystal_size_max 0.13
_exptl_crystal_size_mid 0.09
_exptl_crystal_size_min 0.06
_refine_diff_density_max 1.092
_refine_diff_density_min -1.189
_refine_diff_density_rms 0.220
_refine_ls_abs_structure_details 'Flack H D (1983), Acta Cryst. A39, 876-881'
_refine_ls_abs_structure_Flack 0.04(5)
_refine_ls_extinction_method none
_refine_ls_goodness_of_fit_ref 1.160
_refine_ls_hydrogen_treatment noref
_refine_ls_matrix_type full
_refine_ls_number_parameters 127
_refine_ls_number_reflns 1239
_refine_ls_number_restraints 1
_refine_ls_restrained_S_all 1.160
_refine_ls_R_factor_all 0.0440
_refine_ls_R_factor_gt 0.0440
_refine_ls_shift/su_max 0.000
_refine_ls_shift/su_mean 0.000
_refine_ls_structure_factor_coef Fsqd
_refine_ls_weighting_details 'calc w=1/[\s^2^(Fo^2^)+(0.0887P)^2^+0.2366P] where P=(Fo^2^+2Fc^2^)/3'
_refine_ls_weighting_scheme calc
_refine_ls_wR_factor_gt 0.1144
_refine_ls_wR_factor_ref 0.1144
_reflns_number_gt 1239
_reflns_number_total 1239
_reflns_threshold_expression >2sigma(I)
_cod_data_source_file jo4017502_si_002.cif
_cod_data_source_block q81b
_cod_database_code 4028684

loop_
_symmetry_equiv_pos_as_xyz
'x, y, z'
'-x, y+1/2, -z'

loop_
_atom_site_label
_atom_site_type_symbol
_atom_site_fract_x
_atom_site_fract_y
_atom_site_fract_z
_atom_site_U_iso_or_equiv
_atom_site_adp_type
_atom_site_occupancy
_atom_site_symmetry_multiplicity
_atom_site_calc_flag
_atom_site_refinement_flags
Br1 Br 0.30439(9) 0.32254(12) 0.72154(7) 0.0232(3) Uani 1 1 d .
Br2 Br 0.26259(9) -0.00004(6) 0.46915(7) 0.0206(3) Uani 1 1 d .
O1 O 0.0181(6) 0.3858(7) 0.2274(5) 0.0200(11) Uani 1 1 d .
O2 O 0.2334(6) 0.6339(8) 0.5315(5) 0.0226(13) Uani 1 1 d .
O3 O 0.6225(7) 0.3534(9) 0.0595(6) 0.0289(14) Uani 1 1 d .
H3O H 0.7307 0.3518 0.1173 0.043 Uiso 1 1 calc R
C1 C 0.3323(8) 0.3423(10) 0.1771(7) 0.0172(14) Uani 1 1 d .
C2 C 0.3117(8) 0.5007(11) 0.1970(8) 0.0212(16) Uani 1 1 d .
H2A H 0.3933 0.5843 0.1676 0.025 Uiso 1 1 calc R
C3 C 0.1355(10) 0.5257(10) 0.2747(7) 0.0212(16) Uani 1 1 d .
H3A H 0.0669 0.6308 0.2438 0.025 Uiso 1 1 calc R
C4 C 0.2021(9) 0.5140(11) 0.4497(8) 0.0193(15) Uani 1 1 d .
C5 C 0.2318(9) 0.3444(10) 0.5049(9) 0.0172(14) Uani 1 1 d .
C6 C 0.2181(10) 0.2197(10) 0.4080(8) 0.0204(16) Uani 1 1 d .
C7 C 0.1592(10) 0.2534(10) 0.2335(8) 0.0187(14) Uani 1 1 d .
C8 C 0.4919(10) 0.2489(11) 0.1203(7) 0.0225(15) Uani 1 1 d .
H8A H 0.5639 0.1849 0.2066 0.027 Uiso 1 1 calc R
H8B H 0.4345 0.1711 0.0392 0.027 Uiso 1 1 calc R
C9 C 0.0709(10) 0.1139(11) 0.1352(8) 0.0273(18) Uani 1 1 d .
H9D H 0.0388 0.1502 0.0276 0.041 Uiso 1 1 calc R
H9A H -0.0477 0.0773 0.1721 0.041 Uiso 1 1 calc R
H9B H 0.1639 0.0233 0.1416 0.041 Uiso 1 1 calc R

loop_
_atom_site_aniso_label
_atom_site_aniso_U_11
_atom_site_aniso_U_22
_atom_site_aniso_U_33
_atom_site_aniso_U_23
_atom_site_aniso_U_13
_atom_site_aniso_U_12
Br1 0.0358(4) 0.0221(5) 0.0116(4) 0.0011(3) 0.0031(3) 0.0044(3)
Br2 0.0287(4) 0.0156(5) 0.0182(4) 0.0024(3) 0.0054(2) 0.0016(3)
O1 0.0215(18) 0.020(3) 0.017(2) -0.001(2) -0.0021(16) 0.0026(19)
O2 0.028(2) 0.021(4) 0.019(3) 0.000(2) 0.007(2) 0.0002(19)
O3 0.027(2) 0.041(4) 0.019(2) 0.006(3) 0.0044(19) 0.001(2)
C1 0.022(2) 0.018(4) 0.010(3) 0.006(3) -0.004(2) -0.002(3)
C2 0.026(3) 0.028(5) 0.008(2) 0.002(3) 0.002(2) -0.004(3)
C3 0.033(3) 0.021(5) 0.009(3) -0.001(3) -0.001(2) 0.000(3)
C4 0.021(2) 0.026(5) 0.011(3) -0.004(3) 0.003(2) 0.004(3)
C5 0.024(3) 0.015(4) 0.013(3) -0.003(3) 0.005(2) 0.001(3)
C6 0.027(3) 0.023(4) 0.013(3) 0.001(3) 0.007(3) -0.002(3)
C7 0.025(3) 0.022(4) 0.007(3) 0.001(3) -0.003(3) -0.001(3)
C8 0.028(3) 0.024(4) 0.015(3) 0.003(3) 0.003(3) 0.000(3)
C9 0.032(3) 0.032(5) 0.018(4) 0.001(3) 0.004(3) -0.009(3)

loop_
_atom_type_symbol
_atom_type_description
_atom_type_scat_dispersion_real
_atom_type_scat_dispersion_imag
_atom_type_scat_source
C C 0.0181 0.0091 'International Tables Vol C Tables 4.2.6.8 and 6.1.1.4'
H H 0.0000 0.0000 'International Tables Vol C Tables 4.2.6.8 and 6.1.1.4'
O O 0.0492 0.0322 'International Tables Vol C Tables 4.2.6.8 and 6.1.1.4'
Br Br -0.6763 1.2805 'International Tables Vol C Tables 4.2.6.8 and 6.1.1.4'

loop_
_geom_angle_atom_site_label_1
_geom_angle_atom_site_label_2
_geom_angle_atom_site_label_3
_geom_angle
C3 O1 C7 103.4(5)
C8 O3 H3O 109.5
C2 C1 C8 130.4(7)
C2 C1 C7 108.2(6)
C8 C1 C7 121.4(7)
C1 C2 C3 107.8(7)
C1 C2 H2A 126.1
C3 C2 H2A 126.1
O1 C3 C2 103.3(6)
O1 C3 C4 108.0(6)
C2 C3 C4 107.6(5)
O1 C3 H3A 112.4
C2 C3 H3A 112.4
C4 C3 H3A 112.4
O2 C4 C5 124.3(6)
O2 C4 C3 122.5(8)
C5 C4 C3 113.1(7)
C6 C5 C4 121.6(7)
C6 C5 Br1 123.5(6)
C4 C5 Br1 114.8(5)
C5 C6 C7 118.7(7)
C5 C6 Br2 124.1(6)
C7 C6 Br2 117.2(6)
O1 C7 C9 109.3(6)
O1 C7 C6 104.0(6)
C9 C7 C6 117.0(7)
O1 C7 C1 101.2(6)
C9 C7 C1 116.2(6)
C6 C7 C1 107.4(5)
O3 C8 C1 111.9(7)
O3 C8 H8A 109.2
C1 C8 H8A 109.2
O3 C8 H8B 109.2
C1 C8 H8B 109.2
H8A C8 H8B 107.9
C7 C9 H9D 109.5
C7 C9 H9A 109.5
H9D C9 H9A 109.5
C7 C9 H9B 109.5
H9D C9 H9B 109.5
H9A C9 H9B 109.5

loop_
_geom_bond_atom_site_label_1
_geom_bond_atom_site_label_2
_geom_bond_distance
Br1 C5 1.895(8)
Br2 C6 1.886(8)
O1 C3 1.430(10)
O1 C7 1.457(9)
O2 C4 1.214(10)
O3 C8 1.411(10)
O3 H3O 0.8400
C1 C2 1.318(13)
C1 C8 1.496(10)
C1 C7 1.553(10)
C2 C3 1.508(10)
C2 H2A 0.9500
C3 C4 1.534(9)
C3 H3A 1.0000
C4 C5 1.473(12)
C5 C6 1.321(10)
C6 C7 1.545(8)
C7 C9 1.502(11)
C8 H8A 0.9900
C8 H8B 0.9900
C9 H9D 0.9800
C9 H9A 0.9800
C9 H9B 0.9800

loop_
_geom_hbond_atom_site_label_D
_geom_hbond_atom_site_label_H
_geom_hbond_atom_site_label_A
_geom_hbond_distance_DH
_geom_hbond_distance_HA
_geom_hbond_distance_DA
_geom_hbond_angle_DHA
_geom_hbond_site_symmetry_A
O3 H3O O1 0.84 2.10 2.926(6) 167.4 1_655

loop_
_geom_torsion_atom_site_label_1
_geom_torsion_atom_site_label_2
_geom_torsion_atom_site_label_3
_geom_torsion_atom_site_label_4
_geom_torsion
C8 C1 C2 C3 -173.4(6)
C7 C1 C2 C3 3.4(7)
C7 O1 C3 C2 39.6(6)
C7 O1 C3 C4 -74.2(6)
C1 C2 C3 O1 -26.9(7)
C1 C2 C3 C4 87.2(8)
O1 C3 C4 O2 -149.8(6)
C2 C3 C4 O2 99.3(8)
O1 C3 C4 C5 32.8(7)
C2 C3 C4 C5 -78.1(8)
O2 C4 C5 C6 -171.6(7)
C3 C4 C5 C6 5.8(9)
O2 C4 C5 Br1 5.0(9)
C3 C4 C5 Br1 -177.7(4)
C4 C5 C6 C7 -3.2(10)
Br1 C5 C6 C7 -179.5(5)
C4 C5 C6 Br2 177.8(5)
Br1 C5 C6 Br2 1.5(9)
C3 O1 C7 C9 -159.8(5)
C3 O1 C7 C6 74.5(6)
C3 O1 C7 C1 -36.8(6)
C5 C6 C7 O1 -36.3(8)
Br2 C6 C7 O1 142.7(5)
C5 C6 C7 C9 -156.9(7)
Br2 C6 C7 C9 22.2(8)
C5 C6 C7 C1 70.4(8)
Br2 C6 C7 C1 -110.6(6)
C2 C1 C7 O1 20.7(7)
C8 C1 C7 O1 -162.3(5)
C2 C1 C7 C9 138.8(7)
C8 C1 C7 C9 -44.2(8)
C2 C1 C7 C6 -88.0(7)
C8 C1 C7 C6 89.0(7)
C2 C1 C8 O3 -10.0(9)
C7 C1 C8 O3 173.6(5)
